data_4073542
loop_
_publ_author_name
'Fantasia, Serena'
'Jacobsen, Heiko'
'Cavallo, Luigi'
'Nolan, Steven P.'

_publ_section_title
;
 Insertion of a N-Heterocyclic Carbene (NHC) into a Platinum&#x2212;Olefin
 Bond
;
_journal_issue 14
_journal_name_full Organometallics
_journal_page_first 3286
_journal_paper_doi 10.1021/om700447u
_journal_volume 26
_journal_year 2007
_chemical_formula_sum 'C18 H31 Cl5 N2 Pt'
_chemical_formula_weight 647.79
_chemical_name_systematic
;

 ?

;
_space_group_IT_number 61
_symmetry_cell_setting orthorhombic
_symmetry_space_group_name_Hall '-P 2ac 2ab'
_symmetry_space_group_name_H-M 'P b c a'
_atom_sites_solution_hydrogens geom
_atom_sites_solution_primary direct
_atom_sites_solution_secondary difmap
_audit_creation_method SHELXL-97
_cell_angle_alpha 90.00
_cell_angle_beta 90.00
_cell_angle_gamma 90.00
_cell_formula_units_Z 8
_cell_length_a 11.8474(6)
_cell_length_b 16.9853(8)
_cell_length_c 23.2002(10)
_cell_measurement_reflns_used 7738
_cell_measurement_temperature 100(2)
_cell_measurement_theta_max 39.60
_cell_measurement_theta_min 3.08
_cell_volume 4668.6(4)
_computing_cell_refinement 'Bruker-Nonius Apex v1.0-22 2002'
_computing_data_collection 'Bruker-Nonius Apex v1.0-22 2002'
_computing_data_reduction 'SAINT+ Version 7.06A Bruker-Nonius, 2004'
_computing_molecular_graphics 'Shelxtl Version 6.12 (Sheldrick, 2001)'
_computing_publication_material 'Shelxtl Version 6.12 (Sheldrick, 2001)'
_computing_structure_refinement 'Shelxtl Version 6.12 (Sheldrick, 2001)'
_computing_structure_solution 'Shelxtl Version 6.12 (Sheldrick, 2001)'
_diffrn_ambient_temperature 100(2)
_diffrn_detector_area_resol_mean 512
_diffrn_detector_type '4K CCD area detector APEX II'
_diffrn_measured_fraction_theta_full 0.867
_diffrn_measured_fraction_theta_max 0.867
_diffrn_measurement_device_type 'Kappa 4-axis goniometer bruker-nonius'
_diffrn_measurement_method
;
 Fullsphere data collection, phi and omega scans
;
_diffrn_measurement_specimen_support 'magnetic support whith 10 micron nylon fiber cryoloop'
_diffrn_radiation_monochromator 'Multilayer Montel 200 mirrors'
_diffrn_radiation_type MoK\a
_diffrn_radiation_wavelength 0.71073
_diffrn_reflns_av_R_equivalents 0.0730
_diffrn_reflns_av_sigmaI/netI 0.0519
_diffrn_reflns_limit_h_max 19
_diffrn_reflns_limit_h_min -13
_diffrn_reflns_limit_k_max 29
_diffrn_reflns_limit_k_min -30
_diffrn_reflns_limit_l_max 41
_diffrn_reflns_limit_l_min -40
_diffrn_reflns_number 89345
_diffrn_reflns_theta_full 39.86
_diffrn_reflns_theta_max 39.86
_diffrn_reflns_theta_min 2.97
_diffrn_source 'rotating anode X-ray tube'
_diffrn_source_current 90
_diffrn_source_power 50
_diffrn_source_size '3 mm x 0.3 mm fine focus'
_diffrn_source_type 'Bruker-Nonius FR 591'
_exptl_absorpt_coefficient_mu 6.590
_exptl_absorpt_correction_T_max 1.00000
_exptl_absorpt_correction_T_min 0.71954
_exptl_absorpt_correction_type empirical
_exptl_absorpt_process_details
; 
 SADABS Version 2.1 2003 Bruker-Nonius
 Blessing, Acta Cryst. (1995) A51 33-38
;
_exptl_crystal_colour translucent
_exptl_crystal_density_diffrn 1.843
_exptl_crystal_density_method 'not measured'
_exptl_crystal_description block
_exptl_crystal_F_000 2528
_exptl_crystal_size_max 0.30
_exptl_crystal_size_mid 0.30
_exptl_crystal_size_min 0.30
_refine_diff_density_max 5.202
_refine_diff_density_min -3.387
_refine_diff_density_rms 0.234
_refine_ls_extinction_coef 0.00073(7)
_refine_ls_extinction_expression Fc^*^=kFc[1+0.001xFc^2^\l^3^/sin(2\q)]^-1/4^
_refine_ls_extinction_method SHELXL
_refine_ls_goodness_of_fit_ref 1.083
_refine_ls_hydrogen_treatment mixed
_refine_ls_matrix_type full
_refine_ls_number_parameters 236
_refine_ls_number_reflns 12428
_refine_ls_number_restraints 0
_refine_ls_restrained_S_all 1.083
_refine_ls_R_factor_all 0.0493
_refine_ls_R_factor_gt 0.0376
_refine_ls_shift/su_max 0.001
_refine_ls_shift/su_mean 0.000
_refine_ls_structure_factor_coef Fsqd
_refine_ls_weighting_details 'calc w=1/[\s^2^(Fo^2^)+(0.0291P)^2^+12.0161P] where P=(Fo^2^+2Fc^2^)/3'
_refine_ls_weighting_scheme calc
_refine_ls_wR_factor_gt 0.0853
_refine_ls_wR_factor_ref 0.0900
_reflns_number_gt 10196
_reflns_number_total 12428
_reflns_threshold_expression >2sigma(I)
_cod_data_source_file om700447u-file005.cif
_cod_data_source_block sf1443_0m
_cod_depositor_comments
;
The following automatic conversions were performed:

'_symmetry_cell_setting' value 'Orthorhombic' changed to
'orthorhombic' according to
/home/saulius/struct/CIF-dictionaries/cif_core.dic dictionary named
'cif_core.dic' version 2.4.1 from 2010-06-29.

Automatic conversion script
Id: cif_fix_values 1715 2011-07-08 13:25:40Z adriana 
;
_cod_original_sg_symbol_H-M Pbca
_cod_database_code 4073542

loop_
_symmetry_equiv_pos_as_xyz
'x, y, z'
'-x+1/2, -y, z+1/2'
'-x, y+1/2, -z+1/2'
'x+1/2, -y+1/2, -z'
'-x, -y, -z'
'x-1/2, y, -z-1/2'
'x, -y-1/2, z-1/2'
'-x-1/2, y-1/2, z'

loop_
_atom_site_label
_atom_site_type_symbol
_atom_site_fract_x
_atom_site_fract_y
_atom_site_fract_z
_atom_site_U_iso_or_equiv
_atom_site_adp_type
_atom_site_occupancy
_atom_site_symmetry_multiplicity
_atom_site_calc_flag
_atom_site_refinement_flags
Pt1 Pt 0.114403(9) 0.275747(5) 0.103993(3) 0.00703(3) Uani 1 1 d .
Cl1 Cl 0.11864(6) 0.41873(4) 0.11595(2) 0.01262(12) Uani 1 1 d .
N1 N 0.3111(2) 0.08860(12) 0.01634(7) 0.0094(4) Uani 1 1 d .
C1 C 0.0416(3) 0.26942(16) 0.18670(10) 0.0151(5) Uani 1 1 d .
H1A H 0.0579 0.2214 0.2094 0.018 Uiso 1 1 calc R
H1B H 0.0424 0.3184 0.2099 0.018 Uiso 1 1 calc R
Cl2 Cl 0.23156(6) 0.28281(3) 0.02349(2) 0.01111(11) Uani 1 1 d .
N2 N 0.4040(2) 0.15275(12) 0.08261(8) 0.0089(4) Uani 1 1 d .
C2 C -0.0422(3) 0.26327(16) 0.14493(10) 0.0140(5) Uani 1 1 d .
H2A H -0.0936 0.3098 0.1418 0.017 Uiso 1 1 calc R
C3 C -0.0931(3) 0.18551(18) 0.12665(12) 0.0163(5) Uani 1 1 d .
H3A H -0.1248 0.1899 0.0873 0.020 Uiso 1 1 calc R
H3B H -0.1546 0.1704 0.1533 0.020 Uiso 1 1 calc R
C4 C 0.0001(3) 0.12410(15) 0.12787(10) 0.0119(4) Uani 1 1 d .
H4A H -0.0272 0.0745 0.1103 0.014 Uiso 1 1 calc R
H4B H 0.0220 0.1130 0.1682 0.014 Uiso 1 1 calc R
C5 C 0.1028(2) 0.15504(14) 0.09412(9) 0.0087(4) Uani 1 1 d .
H5A H 0.0882 0.1445 0.0524 0.010 Uiso 1 1 calc R
C6 C 0.2085(2) 0.10711(14) 0.11130(9) 0.0083(4) Uani 1 1 d .
H6A H 0.2327 0.1241 0.1502 0.010 Uiso 1 1 calc R
H6B H 0.1872 0.0509 0.1138 0.010 Uiso 1 1 calc R
C7 C 0.3068(2) 0.11448(13) 0.07128(8) 0.0085(4) Uani 1 1 d .
C8 C 0.4111(3) 0.11465(16) -0.00790(9) 0.0136(5) Uani 1 1 d .
H8A H 0.4348 0.1062 -0.0465 0.016 Uiso 1 1 calc R
C9 C 0.4690(3) 0.15427(16) 0.03299(10) 0.0131(5) Uani 1 1 d .
H9A H 0.5406 0.1786 0.0286 0.016 Uiso 1 1 calc R
C10 C 0.2309(3) 0.03952(15) -0.01947(9) 0.0119(5) Uani 1 1 d .
C11 C 0.3034(3) -0.01758(18) -0.05531(12) 0.0206(6) Uani 1 1 d .
H11A H 0.3447 -0.0529 -0.0294 0.031 Uiso 1 1 calc R
H11B H 0.3572 0.0125 -0.0786 0.031 Uiso 1 1 calc R
H11C H 0.2545 -0.0486 -0.0807 0.031 Uiso 1 1 calc R
C12 C 0.1661(3) 0.09507(17) -0.05934(10) 0.0169(6) Uani 1 1 d .
H12A H 0.1202 0.1312 -0.0362 0.025 Uiso 1 1 calc R
H12B H 0.1168 0.0643 -0.0847 0.025 Uiso 1 1 calc R
H12C H 0.2196 0.1253 -0.0827 0.025 Uiso 1 1 calc R
C13 C 0.1518(3) -0.01054(15) 0.01668(10) 0.0149(5) Uani 1 1 d .
H13A H 0.1040 0.0237 0.0403 0.022 Uiso 1 1 calc R
H13B H 0.1962 -0.0451 0.0418 0.022 Uiso 1 1 calc R
H13C H 0.1043 -0.0426 -0.0087 0.022 Uiso 1 1 calc R
C14 C 0.4497(3) 0.18066(14) 0.14005(9) 0.0118(5) Uani 1 1 d .
C15 C 0.5682(3) 0.2137(2) 0.13128(14) 0.0225(6) Uani 1 1 d .
H15A H 0.5645 0.2599 0.1061 0.034 Uiso 1 1 calc R
H15B H 0.6161 0.1735 0.1135 0.034 Uiso 1 1 calc R
H15C H 0.6000 0.2289 0.1686 0.034 Uiso 1 1 calc R
C16 C 0.4596(3) 0.10881(17) 0.17947(11) 0.0179(6) Uani 1 1 d .
H16A H 0.3845 0.0863 0.1859 0.027 Uiso 1 1 calc R
H16B H 0.4924 0.1248 0.2165 0.027 Uiso 1 1 calc R
H16C H 0.5083 0.0694 0.1613 0.027 Uiso 1 1 calc R
C17 C 0.3759(3) 0.24555(19) 0.16515(14) 0.0211(6) Uani 1 1 d .
H17A H 0.3727 0.2898 0.1381 0.032 Uiso 1 1 calc R
H17B H 0.4080 0.2634 0.2018 0.032 Uiso 1 1 calc R
H17C H 0.2996 0.2252 0.1717 0.032 Uiso 1 1 calc R
Cl1S Cl 0.42003(10) 0.44834(5) 0.22270(4) 0.0308(2) Uani 1 1 d .
C1S C 0.2766(4) 0.45027(19) 0.24132(11) 0.0235(7) Uani 1 1 d .
H1S H 0.2308 0.4513 0.2051 0.028 Uiso 1 1 calc R
Cl3S Cl 0.23954(10) 0.36578(6) 0.28129(3) 0.0320(2) Uani 1 1 d .
Cl2S Cl 0.24631(12) 0.53571(7) 0.28159(5) 0.0474(4) Uani 1 1 d .

loop_
_atom_site_aniso_label
_atom_site_aniso_U_11
_atom_site_aniso_U_22
_atom_site_aniso_U_33
_atom_site_aniso_U_23
_atom_site_aniso_U_13
_atom_site_aniso_U_12
Pt1 0.00774(6) 0.00759(4) 0.00577(4) 0.00013(2) 0.00069(2) 0.00072(3)
Cl1 0.0171(4) 0.0086(2) 0.01212(19) -0.00134(16) -0.00147(18) 0.0004(2)
N1 0.0115(12) 0.0095(8) 0.0071(6) -0.0004(5) 0.0003(6) 0.0025(7)
C1 0.0191(17) 0.0156(10) 0.0108(8) -0.0018(7) 0.0071(8) -0.0017(10)
Cl2 0.0124(3) 0.0109(2) 0.00996(18) 0.00287(15) 0.00326(16) 0.0017(2)
N2 0.0080(12) 0.0105(8) 0.0082(6) 0.0013(5) -0.0001(6) 0.0001(7)
C2 0.0117(16) 0.0159(10) 0.0144(8) 0.0003(7) 0.0064(8) 0.0038(10)
C3 0.0096(16) 0.0192(12) 0.0201(10) 0.0013(9) 0.0036(8) -0.0014(10)
C4 0.0082(14) 0.0139(10) 0.0135(8) 0.0003(7) 0.0031(7) -0.0011(9)
C5 0.0117(14) 0.0095(9) 0.0050(6) -0.0004(6) 0.0002(6) -0.0010(8)
C6 0.0073(13) 0.0089(8) 0.0086(7) 0.0014(6) -0.0002(6) 0.0003(8)
C7 0.0095(13) 0.0093(8) 0.0066(6) 0.0007(6) 0.0005(6) 0.0008(8)
C8 0.0131(15) 0.0190(11) 0.0087(7) 0.0011(7) 0.0036(7) 0.0019(10)
C9 0.0087(15) 0.0181(11) 0.0125(8) 0.0033(7) 0.0022(7) 0.0000(10)
C10 0.0137(15) 0.0128(9) 0.0091(7) -0.0024(6) -0.0028(7) 0.0031(9)
C11 0.025(2) 0.0186(12) 0.0185(10) -0.0107(9) 0.0004(10) 0.0044(12)
C12 0.0192(17) 0.0197(11) 0.0120(8) -0.0006(8) -0.0067(8) 0.0036(11)
C13 0.0170(16) 0.0120(10) 0.0157(9) -0.0024(7) -0.0038(8) -0.0007(10)
C14 0.0138(15) 0.0104(9) 0.0111(8) -0.0007(6) -0.0038(7) -0.0019(9)
C15 0.0131(19) 0.0297(15) 0.0247(12) -0.0016(10) -0.0039(10) -0.0113(13)
C16 0.0229(19) 0.0164(11) 0.0143(9) 0.0034(8) -0.0073(9) -0.0020(11)
C17 0.020(2) 0.0188(12) 0.0243(12) -0.0124(10) -0.0094(11) 0.0053(12)
Cl1S 0.0342(6) 0.0235(4) 0.0347(4) 0.0013(3) 0.0011(3) -0.0040(4)
C1S 0.036(2) 0.0219(13) 0.0127(9) -0.0018(8) -0.0098(10) 0.0068(13)
Cl3S 0.0311(6) 0.0447(5) 0.0203(3) 0.0099(3) -0.0045(3) -0.0038(4)
Cl2S 0.0586(9) 0.0445(6) 0.0391(5) -0.0246(4) -0.0263(5) 0.0302(6)

loop_
_atom_type_symbol
_atom_type_description
_atom_type_scat_dispersion_real
_atom_type_scat_dispersion_imag
_atom_type_scat_source
C C 0.0033 0.0016 'International Tables Vol C Tables 4.2.6.8 and 6.1.1.4'
H H 0.0000 0.0000 'International Tables Vol C Tables 4.2.6.8 and 6.1.1.4'
N N 0.0061 0.0033 'International Tables Vol C Tables 4.2.6.8 and 6.1.1.4'
Cl Cl 0.1484 0.1585 'International Tables Vol C Tables 4.2.6.8 and 6.1.1.4'
Pt Pt -1.7033 8.3905 'International Tables Vol C Tables 4.2.6.8 and 6.1.1.4'

loop_
_geom_angle_atom_site_label_1
_geom_angle_atom_site_label_2
_geom_angle_atom_site_label_3
_geom_angle
C5 Pt1 C2 83.73(11)
C5 Pt1 C1 91.32(9)
C2 Pt1 C1 38.69(12)
C5 Pt1 Cl2 90.11(7)
C2 Pt1 Cl2 153.65(8)
C1 Pt1 Cl2 167.59(10)
C5 Pt1 Cl1 177.34(8)
C2 Pt1 Cl1 93.86(8)
C1 Pt1 Cl1 87.46(7)
Cl2 Pt1 Cl1 91.58(2)
C7 N1 C8 108.2(2)
C7 N1 C10 132.4(2)
C8 N1 C10 119.40(19)
C2 C1 Pt1 70.23(15)
C7 N2 C9 108.8(2)
C7 N2 C14 128.9(2)
C9 N2 C14 121.8(2)
C1 C2 C3 123.0(3)
C1 C2 Pt1 71.08(18)
C3 C2 Pt1 108.31(18)
C2 C3 C4 107.8(3)
C3 C4 C5 109.3(2)
C4 C5 C6 109.24(19)
C4 C5 Pt1 109.57(16)
C6 C5 Pt1 116.06(17)
C7 C6 C5 115.28(18)
N2 C7 N1 108.0(2)
N2 C7 C6 125.78(19)
N1 C7 C6 126.1(2)
C9 C8 N1 108.0(2)
C8 C9 N2 107.0(3)
N1 C10 C13 113.14(18)
N1 C10 C12 107.9(2)
C13 C10 C12 111.7(3)
N1 C10 C11 107.0(3)
C13 C10 C11 106.9(2)
C12 C10 C11 110.0(2)
N2 C14 C17 111.0(2)
N2 C14 C15 109.1(2)
C17 C14 C15 108.2(3)
N2 C14 C16 107.7(2)
C17 C14 C16 113.2(2)
C15 C14 C16 107.6(3)
Cl1S C1S Cl2S 110.1(2)
Cl1S C1S Cl3S 110.82(19)
Cl2S C1S Cl3S 109.91(18)

loop_
_geom_bond_atom_site_label_1
_geom_bond_atom_site_label_2
_geom_bond_distance
Pt1 C5 2.068(2)
Pt1 C2 2.095(3)
Pt1 C1 2.106(2)
Pt1 Cl2 2.3301(6)
Pt1 Cl1 2.4449(6)
N1 C7 1.349(3)
N1 C8 1.383(4)
N1 C10 1.513(3)
C1 C2 1.392(5)
N2 C7 1.348(4)
N2 C9 1.385(3)
N2 C14 1.514(3)
C2 C3 1.512(4)
C3 C4 1.519(4)
C4 C5 1.539(4)
C5 C6 1.547(4)
C6 C7 1.494(4)
C8 C9 1.350(4)
C10 C13 1.518(4)
C10 C12 1.528(4)
C10 C11 1.540(4)
C14 C17 1.522(4)
C14 C15 1.526(5)
C14 C16 1.530(3)
Cl1S C1S 1.753(4)
C1S Cl2S 1.763(3)
C1S Cl3S 1.764(3)

loop_
_geom_torsion_atom_site_label_1
_geom_torsion_atom_site_label_2
_geom_torsion_atom_site_label_3
_geom_torsion_atom_site_label_4
_geom_torsion
C5 Pt1 C1 C2 -78.25(17)
Cl2 Pt1 C1 C2 -174.8(3)
Cl1 Pt1 C1 C2 99.38(15)
Pt1 C1 C2 C3 100.0(3)
C5 Pt1 C2 C1 100.04(16)
Cl2 Pt1 C2 C1 177.49(13)
Cl1 Pt1 C2 C1 -81.07(15)
C5 Pt1 C2 C3 -19.55(19)
C1 Pt1 C2 C3 -119.6(3)
Cl2 Pt1 C2 C3 57.9(3)
Cl1 Pt1 C2 C3 159.34(18)
C1 C2 C3 C4 -35.9(3)
Pt1 C2 C3 C4 43.0(2)
C2 C3 C4 C5 -50.6(3)
C3 C4 C5 C6 161.7(2)
C3 C4 C5 Pt1 33.6(2)
C2 Pt1 C5 C4 -7.55(17)
C1 Pt1 C5 C4 30.45(19)
Cl2 Pt1 C5 C4 -161.87(16)
Cl1 Pt1 C5 C4 -32.2(13)
C2 Pt1 C5 C6 -131.83(17)
C1 Pt1 C5 C6 -93.82(17)
Cl2 Pt1 C5 C6 73.85(15)
Cl1 Pt1 C5 C6 -156.5(11)
C4 C5 C6 C7 163.8(2)
Pt1 C5 C6 C7 -71.8(2)
C9 N2 C7 N1 2.8(3)
C14 N2 C7 N1 -168.6(2)
C9 N2 C7 C6 -173.3(2)
C14 N2 C7 C6 15.3(4)
C8 N1 C7 N2 -2.9(3)
C10 N1 C7 N2 176.8(2)
C8 N1 C7 C6 173.2(2)
C10 N1 C7 C6 -7.2(4)
C5 C6 C7 N2 109.0(3)
C5 C6 C7 N1 -66.4(3)
C7 N1 C8 C9 1.9(3)
C10 N1 C8 C9 -177.8(2)
N1 C8 C9 N2 -0.2(3)
C7 N2 C9 C8 -1.6(3)
C14 N2 C9 C8 170.5(2)
C7 N1 C10 C13 -22.3(4)
C8 N1 C10 C13 157.3(2)
C7 N1 C10 C12 101.8(3)
C8 N1 C10 C12 -78.5(3)
C7 N1 C10 C11 -139.8(3)
C8 N1 C10 C11 39.9(3)
C7 N2 C14 C17 -66.4(3)
C9 N2 C14 C17 123.2(3)
C7 N2 C14 C15 174.5(3)
C9 N2 C14 C15 4.0(3)
C7 N2 C14 C16 58.0(4)
C9 N2 C14 C16 -112.4(3)
